data_4071604
loop_
_publ_author_name
'Agapie, Theodor'
'Day, Michael W.'
'Bercaw, John E.'

_publ_section_title
;
 Synthesis and Reactivity of Tantalum Complexes Supported by Bidentate
 X2and Tridentate LX2Ligands with Two Phenolates Linked to Pyridine,
 Thiophene, Furan, and Benzene Connectors: Mechanistic Studies of the
 Formation of a Tantalum Benzylidene and Insertion Chemistry for
 Tantalum&#x2212;Carbon Bonds
;
_journal_issue 23
_journal_name_full Organometallics
_journal_page_first 6123
_journal_paper_doi 10.1021/om8002653
_journal_volume 27
_journal_year 2008
_chemical_formula_moiety '2(C35 H47 Cl2 O2 Ta), C6 H6'
_chemical_formula_sum 'C76 H100 Cl4 O4 Ta2'
_chemical_formula_weight 1581.26
_chemical_name_systematic
;
 ?
;
_space_group_IT_number 2
_symmetry_cell_setting triclinic
_symmetry_space_group_name_Hall '-P 1'
_symmetry_space_group_name_H-M 'P -1'
_atom_sites_solution_hydrogens geom
_atom_sites_solution_primary direct
_atom_sites_solution_secondary difmap
_audit_creation_method SHELXL-97
_cell_angle_alpha 88.7480(10)
_cell_angle_beta 88.5720(10)
_cell_angle_gamma 89.2020(10)
_cell_formula_units_Z 2
_cell_length_a 11.2683(7)
_cell_length_b 17.5151(11)
_cell_length_c 18.2677(12)
_cell_measurement_reflns_used 23349
_cell_measurement_temperature 100(2)
_cell_measurement_theta_max 33.54
_cell_measurement_theta_min 2.16
_cell_volume 3603.1(4)
_computing_cell_refinement 'Bruker SAINT v6.45A'
_computing_data_collection 'Bruker SMART v5.630'
_computing_data_reduction 'Bruker SAINT v6.45A'
_computing_molecular_graphics 'Bruker XP v5.1'
_computing_publication_material 'Bruker XCIF v6.12'
_computing_structure_refinement 'Bruker XL v6.12'
_computing_structure_solution 'Bruker XS v6.12'
_diffrn_ambient_temperature 100(2)
_diffrn_measured_fraction_theta_full 0.774
_diffrn_measured_fraction_theta_max 0.774
_diffrn_measurement_device_type 'Bruker SMART 1000'
_diffrn_measurement_method '\w scans at 6 \f settings'
_diffrn_radiation_monochromator graphite
_diffrn_radiation_source 'fine-focus sealed tube'
_diffrn_radiation_type MoK\a
_diffrn_radiation_wavelength 0.71073
_diffrn_reflns_av_R_equivalents 0.0629
_diffrn_reflns_av_sigmaI/netI 0.0789
_diffrn_reflns_limit_h_max 17
_diffrn_reflns_limit_h_min -17
_diffrn_reflns_limit_k_max 26
_diffrn_reflns_limit_k_min -23
_diffrn_reflns_limit_l_max 24
_diffrn_reflns_limit_l_min -28
_diffrn_reflns_number 62765
_diffrn_reflns_theta_full 33.65
_diffrn_reflns_theta_max 33.65
_diffrn_reflns_theta_min 1.59
_exptl_absorpt_coefficient_mu 3.229
_exptl_absorpt_correction_T_max 0.8298
_exptl_absorpt_correction_T_min 0.4442
_exptl_absorpt_correction_type none
_exptl_crystal_colour Yellow
_exptl_crystal_density_diffrn 1.457
_exptl_crystal_density_meas 0
_exptl_crystal_density_method 'not measured'
_exptl_crystal_description Plate
_exptl_crystal_F_000 1604
_exptl_crystal_size_max 0.30
_exptl_crystal_size_mid 0.20
_exptl_crystal_size_min 0.06
_refine_diff_density_max 8.416
_refine_diff_density_min -2.705
_refine_diff_density_rms 0.218
_refine_ls_extinction_method none
_refine_ls_goodness_of_fit_ref 1.622
_refine_ls_hydrogen_treatment Riding
_refine_ls_matrix_type 'Full matrix'
_refine_ls_number_parameters 801
_refine_ls_number_reflns 22143
_refine_ls_number_restraints 12
_refine_ls_restrained_S_all 1.626
_refine_ls_R_factor_all 0.0980
_refine_ls_R_factor_gt 0.0605
_refine_ls_shift/su_max 0.003
_refine_ls_shift/su_mean 0.000
_refine_ls_structure_factor_coef Fsqd
_refine_ls_weighting_details w=1/s^2^(Fo^2^)
_refine_ls_weighting_scheme sigma
_refine_ls_wR_factor_gt 0.1014
_refine_ls_wR_factor_ref 0.1066
_reflns_number_gt 15102
_reflns_number_total 22143
_reflns_threshold_expression >2sigma(I)
_cod_data_source_file om8002653_si_006.cif
_cod_data_source_block ta19
_cod_depositor_comments
;
The following automatic conversions were performed:

'_symmetry_cell_setting' value 'Triclinic' changed to 'triclinic'
according to /home/saulius/struct/CIF-dictionaries/cif_core.dic
dictionary named 'cif_core.dic' version 2.4.1 from
2010-06-29.

'_refine_ls_weighting_scheme' value 'Sigma' changed to
'sigma' according to
/home/saulius/struct/CIF-dictionaries/cif_core.dic dictionary named
'cif_core.dic' version 2.4.1 from 2010-06-29.

Automatic conversion script
Id: cif_fix_values 1715 2011-07-08 13:25:40Z adriana 

The following automatic conversions were performed:

'_atom_sites_solution_primary' value 'Direct methods' was changed to
'direct'.

'_atom_sites_solution_secondary' value 'Difference Fourier map' was
changed to 'difmap'.

'_atom_sites_solution_hydrogens' value 'Geometric positions' was
changed to 'geom'.

Automatic conversion script
Id: cif_fix_values 6452 2018-10-05 10:23:21Z andrius 
;
_cod_original_sg_symbol_H-M P-1
_cod_database_code 4071604

loop_
_symmetry_equiv_pos_as_xyz
'x, y, z'
'-x, -y, -z'

loop_
_atom_site_label
_atom_site_type_symbol
_atom_site_fract_x
_atom_site_fract_y
_atom_site_fract_z
_atom_site_U_iso_or_equiv
_atom_site_adp_type
_atom_site_occupancy
_atom_site_symmetry_multiplicity
_atom_site_calc_flag
_atom_site_refinement_flags
Ta1 Ta 0.897734(18) 0.476597(14) 0.180753(12) 0.01540(7) Uani 1 1 d .
Cl1A Cl 1.05467(11) 0.47432(9) 0.26325(8) 0.0223(3) Uani 1 1 d .
Cl2A Cl 0.73229(12) 0.47952(9) 0.10237(8) 0.0223(3) Uani 1 1 d .
O1A O 0.8700(3) 0.5812(2) 0.19429(18) 0.0105(7) Uani 1 1 d U
O2A O 0.8661(3) 0.3741(2) 0.2002(2) 0.0190(9) Uani 1 1 d .
C1A C 0.8046(4) 0.6406(3) 0.2221(3) 0.0169(12) Uani 1 1 d .
C2A C 0.8026(4) 0.7121(3) 0.1875(3) 0.0153(11) Uani 1 1 d .
C3A C 0.7348(4) 0.7691(3) 0.2217(3) 0.0174(12) Uani 1 1 d .
H3A H 0.7319 0.8183 0.1988 0.021 Uiso 1 1 calc R
C4A C 0.6718(4) 0.7580(3) 0.2868(3) 0.0191(12) Uani 1 1 d .
C5A C 0.6793(4) 0.6866(3) 0.3209(3) 0.0210(13) Uani 1 1 d .
H5A H 0.6395 0.6783 0.3668 0.025 Uiso 1 1 calc R
C6A C 0.7444(4) 0.6263(3) 0.2893(3) 0.0149(11) Uani 1 1 d .
C7A C 0.7614(4) 0.5531(3) 0.3310(3) 0.0144(11) Uani 1 1 d .
C8A C 0.8022(5) 0.5552(3) 0.4016(3) 0.0200(12) Uani 1 1 d .
H8A H 0.8157 0.6031 0.4231 0.024 Uiso 1 1 calc R
C9A C 0.8234(5) 0.4887(3) 0.4413(3) 0.0217(13) Uani 1 1 d .
H9A H 0.8495 0.4911 0.4903 0.026 Uiso 1 1 calc R
C10A C 0.8069(5) 0.4189(4) 0.4100(3) 0.0210(13) Uani 1 1 d .
H10A H 0.8249 0.3734 0.4371 0.025 Uiso 1 1 calc R
C11A C 0.7640(4) 0.4137(3) 0.3389(3) 0.0169(12) Uani 1 1 d .
C12A C 0.7487(4) 0.3372(3) 0.3069(3) 0.0159(12) Uani 1 1 d .
C13A C 0.6876(4) 0.2803(3) 0.3466(3) 0.0183(12) Uani 1 1 d .
H13A H 0.6518 0.2920 0.3927 0.022 Uiso 1 1 calc R
C14A C 0.6784(4) 0.2077(3) 0.3202(3) 0.0190(12) Uani 1 1 d .
C15A C 0.7337(5) 0.1915(3) 0.2530(3) 0.0197(12) Uani 1 1 d .
H15A H 0.7278 0.1411 0.2352 0.024 Uiso 1 1 calc R
C16A C 0.7971(5) 0.2447(3) 0.2103(3) 0.0177(12) Uani 1 1 d .
C17A C 0.8014(4) 0.3187(3) 0.2397(3) 0.0183(12) Uani 1 1 d .
C18A C 0.7395(4) 0.4825(3) 0.3006(3) 0.0153(12) Uani 1 1 d .
H18A H 0.7075 0.4808 0.2531 0.018 Uiso 1 1 calc R
C19A C 0.8747(5) 0.7291(3) 0.1162(3) 0.0190(12) Uani 1 1 d .
C20A C 0.8309(5) 0.6800(4) 0.0539(3) 0.0260(14) Uani 1 1 d .
H20A H 0.8397 0.6258 0.0675 0.039 Uiso 1 1 calc R
H20B H 0.8779 0.6909 0.0091 0.039 Uiso 1 1 calc R
H20C H 0.7471 0.6919 0.0453 0.039 Uiso 1 1 calc R
C21A C 0.8636(6) 0.8133(3) 0.0914(3) 0.0288(14) Uani 1 1 d .
H21A H 0.7797 0.8265 0.0845 0.043 Uiso 1 1 calc R
H21B H 0.9080 0.8212 0.0451 0.043 Uiso 1 1 calc R
H21C H 0.8959 0.8458 0.1288 0.043 Uiso 1 1 calc R
C22A C 1.0063(5) 0.7125(4) 0.1292(3) 0.0239(14) Uani 1 1 d .
H22A H 1.0331 0.7438 0.1693 0.036 Uiso 1 1 calc R
H22B H 1.0527 0.7247 0.0845 0.036 Uiso 1 1 calc R
H22C H 1.0174 0.6583 0.1423 0.036 Uiso 1 1 calc R
C23A C 0.6024(5) 0.8233(3) 0.3237(3) 0.0217(13) Uani 1 1 d .
C24A C 0.5643(7) 0.8849(4) 0.2672(4) 0.049(2) Uani 1 1 d .
H24A H 0.5112 0.9221 0.2910 0.074 Uiso 1 1 calc R
H24B H 0.5226 0.8608 0.2275 0.074 Uiso 1 1 calc R
H24C H 0.6347 0.9109 0.2471 0.074 Uiso 1 1 calc R
C25A C 0.6824(6) 0.8600(5) 0.3768(4) 0.053(2) Uani 1 1 d .
H25A H 0.6415 0.9039 0.3987 0.079 Uiso 1 1 calc R
H25B H 0.7549 0.8771 0.3509 0.079 Uiso 1 1 calc R
H25C H 0.7033 0.8228 0.4154 0.079 Uiso 1 1 calc R
C26A C 0.4893(6) 0.7947(4) 0.3605(5) 0.052(2) Uani 1 1 d .
H26A H 0.5090 0.7591 0.4006 0.078 Uiso 1 1 calc R
H26B H 0.4420 0.7685 0.3247 0.078 Uiso 1 1 calc R
H26C H 0.4435 0.8380 0.3800 0.078 Uiso 1 1 calc R
C27A C 0.6120(5) 0.1439(3) 0.3627(3) 0.0231(13) Uani 1 1 d .
C28A C 0.5450(6) 0.1748(4) 0.4320(4) 0.0416(18) Uani 1 1 d .
H28A H 0.4888 0.2151 0.4173 0.062 Uiso 1 1 calc R
H28B H 0.6025 0.1957 0.4654 0.062 Uiso 1 1 calc R
H28C H 0.5019 0.1331 0.4568 0.062 Uiso 1 1 calc R
C29A C 0.7036(5) 0.0857(4) 0.3921(4) 0.0330(16) Uani 1 1 d .
H29A H 0.6622 0.0435 0.4175 0.049 Uiso 1 1 calc R
H29B H 0.7553 0.1107 0.4264 0.049 Uiso 1 1 calc R
H29C H 0.7517 0.0657 0.3512 0.049 Uiso 1 1 calc R
C30A C 0.5237(6) 0.1064(4) 0.3164(4) 0.0412(18) Uani 1 1 d .
H30A H 0.4702 0.1452 0.2955 0.062 Uiso 1 1 calc R
H30B H 0.4776 0.0699 0.3465 0.062 Uiso 1 1 calc R
H30C H 0.5653 0.0794 0.2767 0.062 Uiso 1 1 calc R
C31A C 0.8595(5) 0.2246(3) 0.1382(3) 0.0210(12) Uani 1 1 d .
C32A C 0.8446(6) 0.1404(4) 0.1200(3) 0.0330(16) Uani 1 1 d .
H32A H 0.8726 0.1082 0.1607 0.049 Uiso 1 1 calc R
H32B H 0.8910 0.1287 0.0754 0.049 Uiso 1 1 calc R
H32C H 0.7605 0.1304 0.1121 0.049 Uiso 1 1 calc R
C33A C 0.8099(5) 0.2723(4) 0.0742(3) 0.0247(13) Uani 1 1 d .
H33A H 0.7245 0.2637 0.0711 0.037 Uiso 1 1 calc R
H33B H 0.8499 0.2572 0.0285 0.037 Uiso 1 1 calc R
H33C H 0.8237 0.3266 0.0824 0.037 Uiso 1 1 calc R
C34A C 0.9950(5) 0.2371(4) 0.1432(3) 0.0267(14) Uani 1 1 d .
H34A H 1.0101 0.2914 0.1500 0.040 Uiso 1 1 calc R
H34B H 1.0348 0.2203 0.0979 0.040 Uiso 1 1 calc R
H34C H 1.0257 0.2073 0.1848 0.040 Uiso 1 1 calc R
C35A C 1.0218(4) 0.4697(3) 0.0899(3) 0.0122(10) Uani 1 1 d .
H35A H 1.0328 0.5206 0.0678 0.018 Uiso 1 1 calc R
H35B H 0.9911 0.4354 0.0534 0.018 Uiso 1 1 calc R
H35C H 1.0981 0.4498 0.1072 0.018 Uiso 1 1 calc R
Ta2 Ta 0.099175(18) 0.970513(14) 0.319488(12) 0.01542(6) Uani 1 1 d .
Cl1B Cl -0.05937(12) 0.97306(9) 0.23850(8) 0.0237(3) Uani 1 1 d .
Cl2B Cl 0.26554(12) 0.96779(9) 0.39690(8) 0.0219(3) Uani 1 1 d .
O1B O 0.1293(3) 1.0744(2) 0.30339(18) 0.0118(8) Uani 1 1 d U
O2B O 0.1298(3) 0.8685(2) 0.30066(19) 0.0176(8) Uani 1 1 d .
C1B C 0.1945(4) 1.1316(3) 0.2723(3) 0.0169(12) Uani 1 1 d .
C2B C 0.1989(4) 1.2028(3) 0.3048(3) 0.0173(12) Uani 1 1 d .
C3B C 0.2650(4) 1.2589(3) 0.2673(3) 0.0212(13) Uani 1 1 d .
H3B H 0.2699 1.3078 0.2885 0.025 Uiso 1 1 calc R
C4B C 0.3244(4) 1.2468(3) 0.2001(3) 0.0188(12) Uani 1 1 d .
C5B C 0.3146(4) 1.1756(3) 0.1696(3) 0.0192(12) Uani 1 1 d .
H5B H 0.3528 1.1663 0.1237 0.023 Uiso 1 1 calc R
C6B C 0.2502(4) 1.1170(3) 0.2043(3) 0.0154(11) Uani 1 1 d .
C7B C 0.2332(4) 1.0448(3) 0.1665(3) 0.0168(12) Uani 1 1 d .
C8B C 0.1907(5) 1.0469(3) 0.0951(3) 0.0199(12) Uani 1 1 d .
H8B H 0.1755 1.0949 0.0717 0.024 Uiso 1 1 calc R
C9B C 0.1706(5) 0.9809(3) 0.0585(3) 0.0252(13) Uani 1 1 d .
H9B H 0.1429 0.9836 0.0098 0.030 Uiso 1 1 calc R
C10B C 0.1907(5) 0.9101(4) 0.0922(3) 0.0220(13) Uani 1 1 d .
H10B H 0.1752 0.8648 0.0667 0.026 Uiso 1 1 calc R
C11B C 0.2330(4) 0.9051(3) 0.1628(3) 0.0176(12) Uani 1 1 d .
C12B C 0.2482(4) 0.8296(3) 0.1982(3) 0.0156(12) Uani 1 1 d .
C13B C 0.3108(4) 0.7703(3) 0.1624(3) 0.0179(12) Uani 1 1 d .
H13B H 0.3485 0.7812 0.1164 0.021 Uiso 1 1 calc R
C14B C 0.3197(4) 0.6973(3) 0.1915(3) 0.0174(12) Uani 1 1 d .
C15B C 0.2579(5) 0.6821(3) 0.2568(3) 0.0186(12) Uani 1 1 d .
H15B H 0.2595 0.6312 0.2759 0.022 Uiso 1 1 calc R
C16B C 0.1940(5) 0.7368(3) 0.2957(3) 0.0176(12) Uani 1 1 d .
C17B C 0.1934(4) 0.8108(3) 0.2665(3) 0.0162(11) Uani 1 1 d .
C18B C 0.2567(4) 0.9730(3) 0.1985(3) 0.0143(11) Uani 1 1 d .
H18B H 0.2897 0.9703 0.2459 0.017 Uiso 1 1 calc R
C19B C 0.1318(5) 1.2207(4) 0.3776(3) 0.0199(12) Uani 1 1 d .
C20B C 0.1761(5) 1.1687(4) 0.4394(3) 0.0242(13) Uani 1 1 d .
H20D H 0.1662 1.1152 0.4262 0.036 Uiso 1 1 calc R
H20E H 0.1303 1.1790 0.4844 0.036 Uiso 1 1 calc R
H20F H 0.2603 1.1783 0.4471 0.036 Uiso 1 1 calc R
C21B C 0.1496(6) 1.3037(4) 0.4006(3) 0.0320(15) Uani 1 1 d .
H21D H 0.1032 1.3133 0.4456 0.048 Uiso 1 1 calc R
H21E H 0.1229 1.3387 0.3616 0.048 Uiso 1 1 calc R
H21F H 0.2338 1.3120 0.4093 0.048 Uiso 1 1 calc R
C22B C -0.0024(5) 1.2105(4) 0.3678(3) 0.0267(14) Uani 1 1 d .
H22D H -0.0173 1.1580 0.3534 0.040 Uiso 1 1 calc R
H22E H -0.0303 1.2462 0.3297 0.040 Uiso 1 1 calc R
H22F H -0.0448 1.2207 0.4141 0.040 Uiso 1 1 calc R
C23B C 0.3931(5) 1.3120(3) 0.1629(3) 0.0244(14) Uani 1 1 d .
C24B C 0.4736(6) 1.3492(4) 0.2140(4) 0.049(2) Uani 1 1 d .
H24D H 0.4264 1.3748 0.2522 0.074 Uiso 1 1 calc R
H24E H 0.5221 1.3868 0.1870 0.074 Uiso 1 1 calc R
H24F H 0.5254 1.3104 0.2366 0.074 Uiso 1 1 calc R
C25B C 0.3032(5) 1.3719(4) 0.1332(3) 0.0292(15) Uani 1 1 d .
H25D H 0.2534 1.3909 0.1738 0.044 Uiso 1 1 calc R
H25E H 0.2530 1.3482 0.0973 0.044 Uiso 1 1 calc R
H25F H 0.3462 1.4145 0.1098 0.044 Uiso 1 1 calc R
C26B C 0.4648(6) 1.2841(4) 0.0949(4) 0.050(2) Uani 1 1 d .
H26D H 0.5160 1.3252 0.0760 0.074 Uiso 1 1 calc R
H26E H 0.4099 1.2697 0.0569 0.074 Uiso 1 1 calc R
H26F H 0.5138 1.2397 0.1087 0.074 Uiso 1 1 calc R
C27B C 0.3880(5) 0.6343(3) 0.1502(3) 0.0241(13) Uani 1 1 d .
C28B C 0.4962(7) 0.6656(4) 0.1117(6) 0.080(4) Uani 1 1 d .
H28D H 0.5435 0.6235 0.0911 0.120 Uiso 1 1 calc R
H28E H 0.5437 0.6929 0.1467 0.120 Uiso 1 1 calc R
H28F H 0.4722 0.7008 0.0722 0.120 Uiso 1 1 calc R
C29B C 0.3070(6) 0.5994(4) 0.0974(4) 0.047(2) Uani 1 1 d .
H29D H 0.2781 0.6389 0.0632 0.071 Uiso 1 1 calc R
H29E H 0.2395 0.5766 0.1242 0.071 Uiso 1 1 calc R
H29F H 0.3502 0.5598 0.0701 0.071 Uiso 1 1 calc R
C30B C 0.4299(7) 0.5709(4) 0.2036(4) 0.053(2) Uani 1 1 d .
H30D H 0.3611 0.5424 0.2226 0.079 Uiso 1 1 calc R
H30E H 0.4705 0.5939 0.2443 0.079 Uiso 1 1 calc R
H30F H 0.4846 0.5361 0.1779 0.079 Uiso 1 1 calc R
C31B C 0.1265(5) 0.7171(3) 0.3682(3) 0.0191(12) Uani 1 1 d .
C32B C 0.1335(6) 0.6323(4) 0.3873(3) 0.0308(15) Uani 1 1 d .
H32D H 0.0999 0.6032 0.3477 0.046 Uiso 1 1 calc R
H32E H 0.0885 0.6220 0.4330 0.046 Uiso 1 1 calc R
H32F H 0.2167 0.6169 0.3935 0.046 Uiso 1 1 calc R
C33B C -0.0063(5) 0.7388(4) 0.3624(3) 0.0255(14) Uani 1 1 d .
H33D H -0.0405 0.7114 0.3219 0.038 Uiso 1 1 calc R
H33E H -0.0145 0.7939 0.3534 0.038 Uiso 1 1 calc R
H33F H -0.0482 0.7247 0.4083 0.038 Uiso 1 1 calc R
C34B C 0.1816(5) 0.7596(4) 0.4318(3) 0.0239(13) Uani 1 1 d .
H34D H 0.1332 0.7515 0.4766 0.036 Uiso 1 1 calc R
H34E H 0.1844 0.8144 0.4197 0.036 Uiso 1 1 calc R
H34F H 0.2623 0.7400 0.4396 0.036 Uiso 1 1 calc R
C35B C -0.0241(4) 0.9647(3) 0.4116(3) 0.0115(10) Uani 1 1 d .
H35D H -0.0999 0.9450 0.3957 0.017 Uiso 1 1 calc R
H35E H -0.0365 1.0159 0.4312 0.017 Uiso 1 1 calc R
H35F H 0.0082 0.9307 0.4497 0.017 Uiso 1 1 calc R
C1C C 0.4742(8) 0.5384(8) 0.4368(6) 0.077(4) Uani 1 1 d .
H1C H 0.4559 0.5649 0.3926 0.092 Uiso 1 1 calc R
C2C C 0.4799(8) 0.4600(9) 0.4385(6) 0.084(4) Uani 1 1 d .
H2C H 0.4660 0.4323 0.3955 0.101 Uiso 1 1 calc R
C3C C 0.5055(7) 0.4222(7) 0.5024(7) 0.076(3) Uani 1 1 d .
H3C H 0.5091 0.3680 0.5040 0.091 Uiso 1 1 calc R
C1D C 0.4794(7) 0.9267(6) -0.0146(7) 0.070(3) Uani 1 1 d .
H1D H 0.4641 0.8749 -0.0246 0.084 Uiso 1 1 calc R
C2D C 0.5113(7) 0.9464(7) 0.0543(6) 0.066(3) Uani 1 1 d .
H2D H 0.5198 0.9085 0.0919 0.080 Uiso 1 1 calc R
C3D C 0.5302(7) 1.0203(8) 0.0678(5) 0.066(3) Uani 1 1 d .
H3D H 0.5506 1.0349 0.1156 0.079 Uiso 1 1 calc R

loop_
_atom_site_aniso_label
_atom_site_aniso_U_11
_atom_site_aniso_U_22
_atom_site_aniso_U_33
_atom_site_aniso_U_23
_atom_site_aniso_U_13
_atom_site_aniso_U_12
Ta1 0.01244(11) 0.01980(15) 0.01363(12) 0.00017(10) 0.00497(9) 0.00127(10)
Cl1A 0.0171(6) 0.0243(8) 0.0255(8) -0.0010(6) -0.0048(6) 0.0010(6)
Cl2A 0.0212(6) 0.0266(9) 0.0192(7) 0.0000(6) -0.0025(6) 0.0014(6)
O1A 0.0079(10) 0.0110(11) 0.0122(10) 0.0003(8) 0.0074(8) -0.0006(8)
O2A 0.0163(17) 0.019(2) 0.022(2) -0.0045(16) -0.0048(15) 0.0000(16)
C1A 0.008(2) 0.024(3) 0.018(3) -0.005(2) 0.000(2) 0.001(2)
C2A 0.012(2) 0.020(3) 0.013(3) 0.000(2) -0.005(2) 0.002(2)
C3A 0.015(2) 0.017(3) 0.020(3) 0.000(2) -0.005(2) 0.001(2)
C4A 0.016(2) 0.016(3) 0.026(3) -0.003(2) 0.000(2) 0.001(2)
C5A 0.013(2) 0.031(4) 0.020(3) -0.006(2) 0.006(2) -0.002(2)
C6A 0.012(2) 0.012(3) 0.021(3) -0.003(2) 0.001(2) 0.000(2)
C7A 0.014(2) 0.020(3) 0.009(2) 0.001(2) 0.0034(19) -0.001(2)
C8A 0.023(3) 0.016(3) 0.021(3) -0.002(2) 0.004(2) -0.004(2)
C9A 0.024(3) 0.029(4) 0.012(3) -0.001(2) -0.002(2) -0.003(3)
C10A 0.024(3) 0.023(3) 0.015(3) 0.002(2) 0.001(2) 0.000(3)
C11A 0.010(2) 0.022(3) 0.019(3) -0.002(2) 0.006(2) 0.002(2)
C12A 0.011(2) 0.020(3) 0.017(3) 0.004(2) -0.001(2) 0.003(2)
C13A 0.014(2) 0.021(3) 0.019(3) 0.006(2) -0.002(2) 0.000(2)
C14A 0.012(2) 0.021(3) 0.023(3) 0.006(2) -0.005(2) 0.003(2)
C15A 0.021(3) 0.014(3) 0.024(3) 0.000(2) -0.005(2) -0.001(2)
C16A 0.016(2) 0.016(3) 0.021(3) 0.002(2) -0.005(2) 0.001(2)
C17A 0.014(2) 0.021(3) 0.019(3) 0.004(2) 0.001(2) -0.001(2)
C18A 0.009(2) 0.020(3) 0.016(3) 0.000(2) 0.005(2) 0.000(2)
C19A 0.020(3) 0.022(3) 0.014(3) 0.001(2) 0.000(2) 0.003(2)
C20A 0.025(3) 0.035(4) 0.017(3) 0.001(3) -0.005(2) 0.001(3)
C21A 0.039(4) 0.022(4) 0.025(3) 0.005(3) 0.003(3) 0.004(3)
C22A 0.018(3) 0.032(4) 0.022(3) 0.003(3) 0.003(2) -0.006(3)
C23A 0.019(3) 0.017(3) 0.029(3) -0.005(2) 0.005(2) 0.003(2)
C24A 0.064(5) 0.034(5) 0.048(5) 0.004(4) 0.005(4) 0.030(4)
C25A 0.036(4) 0.064(6) 0.061(5) -0.043(4) -0.017(4) 0.016(4)
C26A 0.049(4) 0.022(4) 0.084(6) -0.014(4) 0.039(4) -0.002(3)
C27A 0.023(3) 0.019(3) 0.027(3) 0.008(2) 0.003(2) -0.001(2)
C28A 0.046(4) 0.025(4) 0.053(5) -0.003(3) 0.025(3) -0.008(3)
C29A 0.025(3) 0.034(4) 0.039(4) 0.020(3) -0.006(3) -0.001(3)
C30A 0.042(4) 0.031(4) 0.051(5) 0.010(3) -0.007(3) -0.016(3)
C31A 0.025(3) 0.019(3) 0.019(3) -0.001(2) -0.002(2) 0.004(2)
C32A 0.049(4) 0.029(4) 0.021(3) -0.008(3) 0.000(3) 0.001(3)
C33A 0.025(3) 0.031(4) 0.017(3) 0.005(3) 0.001(2) 0.002(3)
C34A 0.023(3) 0.033(4) 0.024(3) -0.005(3) 0.000(2) 0.009(3)
C35A 0.015(2) 0.014(3) 0.007(2) 0.001(2) 0.0028(19) 0.002(2)
Ta2 0.01203(11) 0.01972(15) 0.01424(12) -0.00043(10) 0.00462(9) 0.00101(10)
Cl1B 0.0185(6) 0.0254(9) 0.0272(8) -0.0008(6) -0.0052(6) 0.0011(6)
Cl2B 0.0190(6) 0.0268(9) 0.0199(7) 0.0004(6) -0.0020(5) 0.0023(6)
O1B 0.0130(10) 0.0096(11) 0.0127(11) -0.0024(8) 0.0056(8) 0.0021(8)
O2B 0.0243(19) 0.013(2) 0.0154(19) 0.0029(15) 0.0038(15) -0.0016(16)
C1B 0.009(2) 0.027(3) 0.015(3) 0.005(2) -0.0033(19) 0.001(2)
C2B 0.010(2) 0.021(3) 0.020(3) 0.003(2) 0.000(2) 0.006(2)
C3B 0.015(2) 0.022(3) 0.026(3) 0.004(2) -0.001(2) 0.004(2)
C4B 0.010(2) 0.020(3) 0.026(3) 0.007(2) 0.001(2) 0.003(2)
C5B 0.013(2) 0.024(3) 0.020(3) 0.005(2) 0.005(2) 0.003(2)
C6B 0.011(2) 0.017(3) 0.017(3) 0.004(2) 0.002(2) 0.003(2)
C7B 0.014(2) 0.019(3) 0.017(3) 0.004(2) 0.005(2) 0.001(2)
C8B 0.025(3) 0.020(3) 0.015(3) 0.006(2) 0.001(2) 0.004(2)
C9B 0.038(3) 0.018(3) 0.020(3) -0.003(2) 0.000(3) -0.001(3)
C10B 0.025(3) 0.029(4) 0.012(3) -0.002(2) -0.003(2) 0.000(3)
C11B 0.011(2) 0.021(3) 0.021(3) 0.001(2) 0.004(2) 0.005(2)
C12B 0.011(2) 0.025(3) 0.011(2) -0.001(2) 0.0000(19) -0.001(2)
C13B 0.012(2) 0.026(3) 0.016(3) -0.006(2) 0.001(2) 0.001(2)
C14B 0.010(2) 0.017(3) 0.026(3) -0.007(2) -0.003(2) 0.003(2)
C15B 0.020(3) 0.020(3) 0.016(3) -0.002(2) -0.009(2) 0.000(2)
C16B 0.015(2) 0.022(3) 0.016(3) 0.000(2) -0.004(2) 0.002(2)
C17B 0.014(2) 0.019(3) 0.015(3) -0.001(2) -0.003(2) -0.002(2)
C18B 0.014(2) 0.020(3) 0.009(2) 0.002(2) 0.002(2) 0.007(2)
C19B 0.018(2) 0.030(4) 0.011(3) -0.001(2) -0.001(2) -0.002(2)
C20B 0.022(3) 0.033(4) 0.016(3) 0.001(3) 0.000(2) 0.002(3)
C21B 0.044(4) 0.030(4) 0.022(3) -0.001(3) 0.005(3) -0.001(3)
C22B 0.016(3) 0.043(4) 0.020(3) -0.003(3) 0.002(2) 0.008(3)
C23B 0.014(2) 0.020(3) 0.038(4) 0.007(3) 0.006(2) 0.002(2)
C24B 0.049(4) 0.041(5) 0.058(5) 0.028(4) -0.020(4) -0.028(4)
C25B 0.028(3) 0.027(4) 0.033(4) 0.008(3) -0.010(3) -0.006(3)
C26B 0.049(4) 0.022(4) 0.075(6) 0.005(4) 0.043(4) -0.004(3)
C27B 0.016(2) 0.024(3) 0.032(3) -0.006(3) 0.002(2) 0.002(2)
C28B 0.069(6) 0.018(4) 0.149(9) -0.019(5) 0.083(6) -0.001(4)
C29B 0.047(4) 0.041(5) 0.055(5) -0.029(4) -0.021(4) 0.025(4)
C30B 0.064(5) 0.044(5) 0.051(5) -0.004(4) -0.011(4) 0.037(4)
C31B 0.020(3) 0.020(3) 0.017(3) -0.002(2) 0.001(2) -0.003(2)
C32B 0.042(4) 0.023(4) 0.027(3) 0.004(3) 0.003(3) 0.003(3)
C33B 0.022(3) 0.026(4) 0.028(3) 0.003(3) -0.002(2) -0.004(3)
C34B 0.027(3) 0.033(4) 0.012(3) 0.002(2) -0.001(2) -0.001(3)
C35B 0.014(2) 0.010(3) 0.010(2) -0.0007(19) 0.0020(19) -0.003(2)
C1C 0.038(5) 0.146(12) 0.046(6) 0.015(7) 0.015(4) -0.012(7)
C2C 0.040(5) 0.160(13) 0.053(6) -0.030(8) 0.026(4) -0.034(7)
C3C 0.050(5) 0.089(8) 0.085(8) 0.015(7) 0.042(5) 0.005(5)
C1D 0.049(5) 0.058(6) 0.103(8) -0.030(6) 0.039(5) -0.009(5)
C2D 0.040(5) 0.100(9) 0.057(6) 0.026(6) 0.007(4) 0.005(5)
C3D 0.039(4) 0.129(10) 0.031(5) -0.013(6) 0.008(4) -0.016(6)

loop_
_atom_type_symbol
_atom_type_description
_atom_type_scat_dispersion_real
_atom_type_scat_dispersion_imag
_atom_type_scat_source
C C 0.0033 0.0016 'International Tables Vol C Tables 4.2.6.8 and 6.1.1.4'
H H 0.0000 0.0000 'International Tables Vol C Tables 4.2.6.8 and 6.1.1.4'
O O 0.0106 0.0060 'International Tables Vol C Tables 4.2.6.8 and 6.1.1.4'
Cl Cl 0.1484 0.1585 'International Tables Vol C Tables 4.2.6.8 and 6.1.1.4'
Ta Ta -0.7052 6.5227 'International Tables Vol C Tables 4.2.6.8 and 6.1.1.4'

loop_
_geom_angle_atom_site_label_1
_geom_angle_atom_site_label_2
_geom_angle_atom_site_label_3
_geom_angle
_geom_angle_site_symmetry_1
_geom_angle_site_symmetry_3
_geom_angle_publ_flag
O1A Ta1 O2A 152.45(15) . . yes
O1A Ta1 C35A 105.54(17) . . yes
O2A Ta1 C35A 101.73(18) . . yes
O1A Ta1 Cl1A 91.92(11) . . yes
O2A Ta1 Cl1A 91.62(12) . . yes
C35A Ta1 Cl1A 90.57(14) . . yes
O1A Ta1 Cl2A 87.22(11) . . yes
O2A Ta1 Cl2A 87.90(12) . . yes
C35A Ta1 Cl2A 92.28(14) . . yes
Cl1A Ta1 Cl2A 177.14(5) . . yes
C1A O1A Ta1 151.7(3) . . ?
C17A O2A Ta1 149.1(4) . . ?
O1A C1A C2A 121.6(5) . . ?
O1A C1A C6A 116.3(5) . . ?
C2A C1A C6A 122.0(5) . . ?
C1A C2A C3A 116.8(5) . . ?
C1A C2A C19A 122.0(5) . . ?
C3A C2A C19A 121.2(5) . . ?
C4A C3A C2A 123.8(5) . . ?
C3A C4A C5A 117.8(5) . . ?
C3A C4A C23A 121.8(5) . . ?
C5A C4A C23A 120.3(5) . . ?
C4A C5A C6A 121.6(5) . . ?
C5A C6A C1A 118.0(5) . . ?
C5A C6A C7A 120.1(5) . . ?
C1A C6A C7A 121.4(5) . . ?
C8A C7A C18A 119.0(5) . . ?
C8A C7A C6A 118.9(5) . . ?
C18A C7A C6A 122.1(5) . . ?
C7A C8A C9A 120.9(5) . . ?
C10A C9A C8A 120.1(6) . . ?
C9A C10A C11A 121.2(6) . . ?
C10A C11A C18A 117.5(5) . . ?
C10A C11A C12A 119.4(5) . . ?
C18A C11A C12A 123.1(5) . . ?
C17A C12A C13A 118.4(5) . . ?
C17A C12A C11A 121.3(5) . . ?
C13A C12A C11A 120.2(5) . . ?
C14A C13A C12A 121.3(5) . . ?
C13A C14A C15A 118.3(5) . . ?
C13A C14A C27A 122.5(5) . . ?
C15A C14A C27A 119.2(5) . . ?
C16A C15A C14A 124.0(5) . . ?
C15A C16A C17A 115.0(5) . . ?
C15A C16A C31A 122.7(5) . . ?
C17A C16A C31A 122.3(5) . . ?
O2A C17A C12A 119.3(5) . . ?
O2A C17A C16A 117.6(5) . . ?
C12A C17A C16A 123.0(5) . . ?
C7A C18A C11A 121.3(5) . . ?
C20A C19A C22A 110.2(5) . . ?
C20A C19A C2A 110.3(4) . . ?
C22A C19A C2A 109.2(4) . . ?
C20A C19A C21A 107.7(5) . . ?
C22A C19A C21A 107.3(5) . . ?
C2A C19A C21A 112.0(5) . . ?
C26A C23A C24A 106.2(6) . . ?
C26A C23A C25A 112.1(6) . . ?
C24A C23A C25A 107.9(6) . . ?
C26A C23A C4A 111.1(5) . . ?
C24A C23A C4A 111.2(5) . . ?
C25A C23A C4A 108.2(5) . . ?
C30A C27A C29A 111.2(5) . . ?
C30A C27A C28A 108.0(5) . . ?
C29A C27A C28A 105.2(5) . . ?
C30A C27A C14A 111.8(5) . . ?
C29A C27A C14A 108.7(4) . . ?
C28A C27A C14A 111.7(5) . . ?
C16A C31A C33A 111.2(5) . . ?
C16A C31A C32A 111.9(5) . . ?
C33A C31A C32A 107.3(5) . . ?
C16A C31A C34A 110.2(5) . . ?
C33A C31A C34A 109.9(5) . . ?
C32A C31A C34A 106.1(5) . . ?
O2B Ta2 O1B 151.26(15) . . yes
O2B Ta2 C35B 102.75(17) . . yes
O1B Ta2 C35B 105.73(17) . . yes
O2B Ta2 Cl1B 91.09(12) . . yes
O1B Ta2 Cl1B 92.53(11) . . yes
C35B Ta2 Cl1B 90.34(14) . . yes
O2B Ta2 Cl2B 88.18(12) . . yes
O1B Ta2 Cl2B 86.96(11) . . yes
C35B Ta2 Cl2B 92.20(14) . . yes
Cl1B Ta2 Cl2B 177.46(5) . . yes
C1B O1B Ta2 151.1(3) . . ?
C17B O2B Ta2 152.3(3) . . ?
O1B C1B C6B 116.8(5) . . ?
O1B C1B C2B 120.8(5) . . ?
C6B C1B C2B 122.3(5) . . ?
C3B C2B C1B 116.6(5) . . ?
C3B C2B C19B 120.8(5) . . ?
C1B C2B C19B 122.5(5) . . ?
C4B C3B C2B 123.4(6) . . ?
C5B C4B C3B 117.4(5) . . ?
C5B C4B C23B 123.0(5) . . ?
C3B C4B C23B 119.6(5) . . ?
C4B C5B C6B 122.1(5) . . ?
C5B C6B C1B 118.2(5) . . ?
C5B C6B C7B 119.9(5) . . ?
C1B C6B C7B 121.7(5) . . ?
C8B C7B C18B 117.6(5) . . ?
C8B C7B C6B 119.2(5) . . ?
C18B C7B C6B 123.3(5) . . ?
C9B C8B C7B 121.1(6) . . ?
C8B C9B C10B 120.4(6) . . ?
C11B C10B C9B 120.6(6) . . ?
C10B C11B C18B 118.3(5) . . ?
C10B C11B C12B 119.3(5) . . ?
C18B C11B C12B 122.4(5) . . ?
C13B C12B C17B 116.7(5) . . ?
C13B C12B C11B 121.1(5) . . ?
C17B C12B C11B 122.1(5) . . ?
C14B C13B C12B 122.8(5) . . ?
C15B C14B C13B 117.1(5) . . ?
C15B C14B C27B 121.7(5) . . ?
C13B C14B C27B 121.0(5) . . ?
C14B C15B C16B 123.9(5) . . ?
C15B C16B C17B 116.8(5) . . ?
C15B C16B C31B 122.0(5) . . ?
C17B C16B C31B 121.1(5) . . ?
O2B C17B C16B 120.8(5) . . ?
O2B C17B C12B 116.6(5) . . ?
C16B C17B C12B 122.4(5) . . ?
C7B C18B C11B 122.0(5) . . ?
C20B C19B C2B 110.5(5) . . ?
C20B C19B C21B 107.5(5) . . ?
C2B C19B C21B 112.0(5) . . ?
C20B C19B C22B 110.4(5) . . ?
C2B C19B C22B 109.4(4) . . ?
C21B C19B C22B 107.0(5) . . ?
C24B C23B C26B 109.8(6) . . ?
C24B C23B C25B 109.3(6) . . ?
C26B C23B C25B 105.6(5) . . ?
C24B C23B C4B 112.0(5) . . ?
C26B C23B C4B 111.3(5) . . ?
C25B C23B C4B 108.6(4) . . ?
C28B C27B C29B 111.1(7) . . ?
C28B C27B C30B 107.3(6) . . ?
C29B C27B C30B 108.0(6) . . ?
C28B C27B C14B 110.9(5) . . ?
C29B C27B C14B 108.8(5) . . ?
C30B C27B C14B 110.7(5) . . ?
C32B C31B C34B 107.1(5) . . ?
C32B C31B C33B 107.2(5) . . ?
C34B C31B C33B 110.1(5) . . ?
C32B C31B C16B 112.0(5) . . ?
C34B C31B C16B 109.9(4) . . ?
C33B C31B C16B 110.5(5) . . ?
C3C C1C C2C 120.4(10) 2_666 . ?
C3C C2C C1C 119.6(10) . . ?
C1C C3C C2C 120.1(11) 2_666 . ?
C2D C1D C3D 120.6(9) . 2_675 ?
C1D C2D C3D 118.8(9) . . ?
C1D C3D C2D 120.6(9) 2_675 . ?

loop_
_geom_bond_atom_site_label_1
_geom_bond_atom_site_label_2
_geom_bond_distance
_geom_bond_site_symmetry_2
_geom_bond_publ_flag
Ta1 O1A 1.876(4) . yes
Ta1 O2A 1.859(4) . yes
Ta1 C35A 2.147(4) . yes
Ta1 Cl1A 2.3511(14) . yes
Ta1 Cl2A 2.3782(14) . yes
O1A C1A 1.365(6) . ?
O2A C17A 1.400(6) . ?
C1A C2A 1.392(8) . ?
C1A C6A 1.407(7) . ?
C2A C3A 1.397(8) . ?
C2A C19A 1.544(7) . ?
C3A C4A 1.381(7) . ?
C4A C5A 1.389(8) . ?
C4A C23A 1.536(8) . ?
C5A C6A 1.404(8) . ?
C6A C7A 1.490(8) . ?
C7A C8A 1.380(7) . ?
C7A C18A 1.394(8) . ?
C8A C9A 1.380(8) . ?
C9A C10A 1.379(8) . ?
C10A C11A 1.403(8) . ?
C11A C18A 1.406(8) . ?
C11A C12A 1.487(8) . ?
C12A C17A 1.393(7) . ?
C12A C13A 1.398(7) . ?
C13A C14A 1.376(8) . ?
C14A C15A 1.396(8) . ?
C14A C27A 1.539(7) . ?
C15A C16A 1.396(7) . ?
C16A C17A 1.415(8) . ?
C16A C31A 1.523(8) . ?
C19A C20A 1.537(8) . ?
C19A C22A 1.530(7) . ?
C19A C21A 1.538(8) . ?
C23A C26A 1.512(8) . ?
C23A C24A 1.541(9) . ?
C23A C25A 1.501(8) . ?
C27A C30A 1.490(8) . ?
C27A C29A 1.540(8) . ?
C27A C28A 1.561(8) . ?
C31A C33A 1.534(8) . ?
C31A C32A 1.531(8) . ?
C31A C34A 1.550(8) . ?
Ta2 O2B 1.852(4) . yes
Ta2 O1B 1.870(3) . yes
Ta2 C35B 2.156(4) . yes
Ta2 Cl1B 2.3471(14) . yes
Ta2 Cl2B 2.3755(14) . yes
O1B C1B 1.359(6) . ?
O2B C17B 1.383(7) . ?
C1B C6B 1.404(7) . ?
C1B C2B 1.395(8) . ?
C2B C3B 1.398(7) . ?
C2B C19B 1.549(7) . ?
C3B C4B 1.403(8) . ?
C4B C5B 1.384(8) . ?
C4B C23B 1.526(7) . ?
C5B C6B 1.398(7) . ?
C6B C7B 1.470(8) . ?
C7B C8B 1.399(8) . ?
C7B C18B 1.400(8) . ?
C8B C9B 1.373(8) . ?
C9B C10B 1.391(8) . ?
C10B C11B 1.386(8) . ?
C11B C18B 1.402(8) . ?
C11B C12B 1.469(8) . ?
C12B C13B 1.410(8) . ?
C12B C17B 1.414(7) . ?
C13B C14B 1.378(8) . ?
C14B C15B 1.388(7) . ?
C14B C27B 1.537(8) . ?
C15B C16B 1.389(8) . ?
C16B C17B 1.390(8) . ?
C16B C31B 1.545(7) . ?
C19B C20B 1.525(8) . ?
C19B C21B 1.539(8) . ?
C19B C22B 1.540(7) . ?
C23B C24B 1.485(9) . ?
C23B C26B 1.550(9) . ?
C23B C25B 1.547(8) . ?
C27B C28B 1.497(8) . ?
C27B C29B 1.490(8) . ?
C27B C30B 1.539(9) . ?
C31B C32B 1.521(8) . ?
C31B C34B 1.542(7) . ?
C31B C33B 1.544(8) . ?
C1C C3C 1.345(14) 2_666 ?
C1C C2C 1.373(14) . ?
C2C C3C 1.365(14) . ?
C3C C1C 1.345(14) 2_666 ?
C1D C2D 1.370(13) . ?
C1D C3D 1.334(13) 2_675 ?
C2D C3D 1.343(13) . ?
C3D C1D 1.334(13) 2_675 ?
